data_7234979
loop_
_publ_author_name
'Zhang, Meili'
'Zheng, Yanjin'
'Liu, Min'
'Ren, Yixia'
'Wang, Zhixiang'
'Cao, Jia'
'Wang, Jijiang'

_publ_section_title
;
 Two zinc(ii) coordination polymers based on flexible co-ligands featuring
 assembly imparted sensing abilities for Cr2O72&#x2212; and o-NP
;
_journal_issue 37
_journal_name_full 'RSC Advances'
_journal_page_first 21086
_journal_paper_doi 10.1039/C9RA03822A
_journal_volume 9
_journal_year 2019
_chemical_formula_moiety 'C22 H18 N4 O4 Zn'
_chemical_formula_sum 'C22 H18 N4 O4 Zn'
_chemical_formula_weight 467.81
_space_group_crystal_system monoclinic
_space_group_IT_number 14
_space_group_name_Hall '-P 2yn'
_space_group_name_H-M_alt 'P 1 21/n 1'
_symmetry_Int_Tables_number 14
_atom_sites_solution_primary dual
_audit_creation_date 2018-09-22
_audit_creation_method
;
Olex2 1.2
(compiled 2018.05.29 svn.r3508 for OlexSys, GUI svn.r5506)
;
_audit_update_record
;
2019-02-06 deposited with the CCDC.	2019-06-06 downloaded from the CCDC.
;
_cell_angle_alpha 90
_cell_angle_beta 102.8680(10)
_cell_angle_gamma 90
_cell_formula_units_Z 4
_cell_length_a 11.8375(9)
_cell_length_b 12.1648(9)
_cell_length_c 13.9559(10)
_cell_measurement_reflns_used 6993
_cell_measurement_temperature 296.15
_cell_measurement_theta_max 30.81
_cell_measurement_theta_min 2.25
_cell_volume 1959.2(3)
_computing_cell_refinement 'SAINT v7.68A (Bruker, 2009)'
_computing_data_reduction 'SAINT v7.68A (Bruker, 2009)'
_computing_molecular_graphics 'Olex2 (Dolomanov et al., 2009)'
_computing_publication_material 'Olex2 (Dolomanov et al., 2009)'
_computing_structure_refinement 'olex2.refine (Bourhis et al., 2015)'
_computing_structure_solution 'ShelXT (Sheldrick, 2015)'
_diffrn_ambient_temperature 296.15
_diffrn_measured_fraction_theta_full 0.9993
_diffrn_measured_fraction_theta_max 0.9993
_diffrn_measurement_device_type 'CCD area detector'
_diffrn_measurement_method 'phi and omega scans'
_diffrn_radiation_monochromator graphite
_diffrn_radiation_type 'Mo K\a'
_diffrn_radiation_wavelength 0.71073
_diffrn_reflns_av_R_equivalents 0.0130
_diffrn_reflns_av_unetI/netI 0.0154
_diffrn_reflns_limit_h_max 13
_diffrn_reflns_limit_h_min -14
_diffrn_reflns_limit_k_max 13
_diffrn_reflns_limit_k_min -15
_diffrn_reflns_limit_l_max 17
_diffrn_reflns_limit_l_min -15
_diffrn_reflns_number 10745
_diffrn_reflns_theta_full 26.3697
_diffrn_reflns_theta_max 26.37
_diffrn_reflns_theta_min 2.43
_exptl_absorpt_coefficient_mu 1.293
_exptl_absorpt_correction_T_max 0.7461
_exptl_absorpt_correction_T_min 0.6799
_exptl_absorpt_correction_type multi-scan
_exptl_absorpt_process_details
;
SADABS-2008/1 (Bruker,2008) was used for absorption correction.
wR2(int) was 0.0415 before and 0.0260 after correction.
The Ratio of minimum to maximum transmission is 0.9113.
The \l/2 correction factor is 0.0015.
;
_exptl_crystal_colour 'clear light colourless'
_exptl_crystal_colour_lustre clear
_exptl_crystal_colour_modifier light
_exptl_crystal_colour_primary colourless
_exptl_crystal_density_diffrn 1.5859
_exptl_crystal_description block
_exptl_crystal_F_000 961.6347
_exptl_crystal_size_max 0.29
_exptl_crystal_size_mid 0.25
_exptl_crystal_size_min 0.24
_refine_diff_density_max 1.1425
_refine_diff_density_min -0.8052
_refine_diff_density_rms 0.1700
_refine_ls_d_res_high 0.8001
_refine_ls_d_res_low 8.3723
_refine_ls_goodness_of_fit_ref 1.0468
_refine_ls_hydrogen_treatment constr
_refine_ls_matrix_type full
_refine_ls_number_constraints 34
_refine_ls_number_parameters 280
_refine_ls_number_reflns 4007
_refine_ls_number_restraints 0
_refine_ls_restrained_S_all 1.0468
_refine_ls_R_factor_all 0.0609
_refine_ls_R_factor_gt 0.0571
_refine_ls_shift/su_max 0.0001
_refine_ls_shift/su_mean 0.0000
_refine_ls_structure_factor_coef Fsqd
_refine_ls_weighting_details 'w=1/[\s^2^(Fo^2^)+(0.1372P)^2^+6.3578P] where P=(Fo^2^+2Fc^2^)/3'
_refine_ls_weighting_scheme calc
_refine_ls_wR_factor_gt 0.2030
_refine_ls_wR_factor_ref 0.2071
_reflns_Friedel_coverage 0.0
_reflns_limit_h_max 9
_reflns_limit_h_min -14
_reflns_limit_k_max 15
_reflns_limit_k_min 0
_reflns_limit_l_max 17
_reflns_limit_l_min -9
_reflns_number_gt 3655
_reflns_number_total 4007
_reflns_threshold_expression I>=2u(I)
_cod_data_source_file c9ra03822a2.cif
_cod_data_source_block 1
_cod_original_sg_symbol_Hall '-P 2ybc (x-z,y,z)'
_cod_database_code 7234979
_olex2_refinement_description
;
1. Fixed Uiso
 At 1.2 times of:
  All C(H) groups, All C(H,H) groups
2.a Secondary CH2 refined with riding coordinates:
 C9(H9a,H9b), C7(H7a,H7b)
2.b Aromatic/amide H refined with riding coordinates:
 C6(H6), C5(H5), C3(H3), C2(H2), C15(H15), C16(H16), C18(H18), C19(H19),
 C12(H12), C11(H11), C13(H13), C22(H22), C21(H21), C20(H20)
;
_olex2_submission_special_instructions 'No special instructions were received'

loop_
_space_group_symop_id
_space_group_symop_operation_xyz
1 x,y,z
2 -x+1/2,y+1/2,-z+1/2
3 -x,-y,-z
4 x-1/2,-y-1/2,z-1/2

loop_
_atom_site_label
_atom_site_type_symbol
_atom_site_fract_x
_atom_site_fract_y
_atom_site_fract_z
_atom_site_U_iso_or_equiv
_atom_site_adp_type
_atom_site_occupancy
_atom_site_refinement_flags_posn
Zn1 Zn 0.54384(4) 0.35000(4) 0.53370(3) 0.0198(2) Uani 1.000000 .
O3 O 0.9286(4) 0.2900(4) 0.0882(4) 0.0619(12) Uani 1.000000 .
O4 O 1.1036(5) 0.3349(4) 0.0726(4) 0.0665(13) Uani 1.000000 .
O1 O 0.6091(4) 0.5225(5) 0.4901(4) 0.0737(15) Uani 1.000000 .
N3 N 0.4829(4) 0.3011(4) 1.2124(4) 0.0480(11) Uani 1.000000 .
N2 N 0.5998(4) 0.4032(4) 0.8542(4) 0.0493(11) Uani 1.000000 .
N1 N 0.5996(5) 0.4008(5) 0.6959(4) 0.0535(12) Uani 1.000000 .
N4 N 0.4860(5) 0.3060(5) 1.3705(4) 0.0520(12) Uani 1.000000 .
O2 O 0.7435(5) 0.3981(5) 0.5076(5) 0.0847(17) Uani 1.000000 .
C8 C 0.7092(5) 0.4951(5) 0.4868(4) 0.0464(12) Uani 1.000000 .
C10 C 1.0091(5) 0.3588(5) 0.0937(5) 0.0483(14) Uani 1.000000 .
C14 C 0.5710(5) 0.3756(5) 0.9444(4) 0.0463(13) Uani 1.000000 .
C12 C 0.6812(6) 0.4742(5) 0.7413(5) 0.0535(14) Uani 1.000000 .
C17 C 0.5137(5) 0.3247(5) 1.1225(4) 0.0458(12) Uani 1.000000 .
C11 C 0.5520(6) 0.3596(5) 0.7651(5) 0.0523(15) Uani 1.000000 .
C13 C 0.6839(5) 0.4780(5) 0.8399(5) 0.0518(14) Uani 1.000000 .
C22 C 0.3898(6) 0.2406(5) 1.2273(5) 0.0556(15) Uani 1.000000 .
C1 C 0.8334(6) 0.5466(5) 0.3667(5) 0.0554(15) Uani 1.000000 .
C21 C 0.3935(6) 0.2442(5) 1.3239(5) 0.0559(15) Uani 1.000000 .
C4 C 0.9302(5) 0.4950(5) 0.2048(5) 0.0492(13) Uani 1.000000 .
C20 C 0.5380(6) 0.3381(5) 1.3012(5) 0.0502(14) Uani 1.000000 .
C19 C 0.4617(6) 0.3392(6) 0.9459(5) 0.0584(17) Uani 1.000000 .
C15 C 0.6533(6) 0.3851(6) 1.0320(5) 0.0542(14) Uani 1.000000 .
C18 C 0.4327(6) 0.3122(7) 1.0336(5) 0.0588(16) Uani 1.000000 .
C16 C 0.6234(6) 0.3598(5) 1.1202(5) 0.0540(16) Uani 1.000000 .
C2 C 0.7977(6) 0.5999(6) 0.2779(5) 0.0588(16) Uani 1.000000 .
C3 C 0.8455(6) 0.5750(6) 0.1978(5) 0.0569(15) Uani 1.000000 .
C9 C 0.9897(7) 0.4765(5) 0.1226(5) 0.0598(17) Uani 1.000000 .
C7 C 0.7865(7) 0.5822(6) 0.4544(6) 0.0660(19) Uani 1.000000 .
C6 C 0.9148(7) 0.4639(6) 0.3723(5) 0.0647(18) Uani 1.000000 .
C5 C 0.9640(7) 0.4397(6) 0.2933(5) 0.0645(18) Uani 1.000000 .
H6 H 0.9371(7) 0.4238(6) 0.4301(5) 0.078(2) Uiso 1.000000 R
H5 H 1.0205(7) 0.3855(6) 0.2999(5) 0.077(2) Uiso 1.000000 R
H3 H 0.8202(6) 0.6126(6) 0.1389(5) 0.0683(18) Uiso 1.000000 R
H2 H 0.7404(6) 0.6535(6) 0.2713(5) 0.0705(19) Uiso 1.000000 R
H15 H 0.7280(6) 0.4083(6) 1.0316(5) 0.0651(17) Uiso 1.000000 R
H16 H 0.6786(6) 0.3668(5) 1.1788(5) 0.0648(19) Uiso 1.000000 R
H18 H 0.3590(6) 0.2856(7) 1.0334(5) 0.0706(19) Uiso 1.000000 R
H19 H 0.4065(6) 0.3325(6) 0.8873(5) 0.070(2) Uiso 1.000000 R
H12 H 0.7282(6) 0.5157(5) 0.7100(5) 0.0642(17) Uiso 1.000000 R
H11 H 0.4931(6) 0.3074(5) 0.7541(5) 0.0627(18) Uiso 1.000000 R
H13 H 0.7316(5) 0.5212(5) 0.8872(5) 0.0622(17) Uiso 1.000000 R
H22 H 0.3350(6) 0.2043(5) 1.1796(5) 0.0667(18) Uiso 1.000000 R
H21 H 0.3410(6) 0.2097(5) 1.3547(5) 0.0671(18) Uiso 1.000000 R
H20 H 0.6046(6) 0.3811(5) 1.3123(5) 0.0603(17) Uiso 1.000000 R
H9a H 1.0646(7) 0.5124(5) 0.1397(5) 0.072(2) Uiso 1.000000 R
H9b H 0.9450(7) 0.5136(5) 0.0649(5) 0.072(2) Uiso 1.000000 R
H7a H 0.7423(7) 0.6493(6) 0.4380(6) 0.079(2) Uiso 1.000000 R
H7b H 0.8510(7) 0.5982(6) 0.5089(6) 0.079(2) Uiso 1.000000 R

loop_
_atom_site_aniso_label
_atom_site_aniso_U_11
_atom_site_aniso_U_22
_atom_site_aniso_U_33
_atom_site_aniso_U_12
_atom_site_aniso_U_13
_atom_site_aniso_U_23
Zn1 0.0255(3) 0.0224(3) 0.0133(3) 0.00132(16) 0.00786(19) 0.00289(15)
O3 0.062(3) 0.053(3) 0.072(3) -0.007(2) 0.015(2) -0.007(2)
O4 0.067(3) 0.064(3) 0.075(3) -0.002(2) 0.029(3) -0.007(2)
O1 0.054(3) 0.071(3) 0.101(4) 0.011(2) 0.030(3) 0.015(3)
N3 0.055(3) 0.043(3) 0.045(3) -0.000(2) 0.009(2) 0.001(2)
N2 0.054(3) 0.051(3) 0.044(3) 0.001(2) 0.014(2) -0.004(2)
N1 0.062(3) 0.058(3) 0.041(3) 0.001(3) 0.014(2) -0.001(2)
N4 0.059(3) 0.054(3) 0.044(3) 0.001(2) 0.012(2) 0.003(2)
O2 0.082(4) 0.063(3) 0.118(5) 0.014(3) 0.041(3) 0.020(3)
C8 0.046(3) 0.054(3) 0.042(3) 0.004(3) 0.017(2) 0.002(2)
C10 0.050(3) 0.054(3) 0.042(3) -0.002(3) 0.012(3) 0.000(2)
C14 0.053(3) 0.047(3) 0.040(3) 0.003(3) 0.013(2) -0.001(2)
C12 0.057(3) 0.051(3) 0.055(3) -0.000(3) 0.018(3) 0.002(3)
C17 0.055(3) 0.042(3) 0.040(3) 0.000(2) 0.010(2) 0.001(2)
C11 0.061(4) 0.055(4) 0.041(3) -0.005(3) 0.012(3) -0.002(2)
C13 0.054(3) 0.049(3) 0.053(3) -0.003(3) 0.013(3) -0.001(3)
C22 0.063(4) 0.053(3) 0.049(3) -0.014(3) 0.010(3) 0.002(3)
C1 0.054(3) 0.052(3) 0.066(4) -0.010(3) 0.026(3) -0.008(3)
C21 0.068(4) 0.049(3) 0.053(3) -0.010(3) 0.020(3) 0.000(3)
C4 0.054(3) 0.044(3) 0.052(3) -0.007(3) 0.017(3) -0.007(3)
C20 0.055(4) 0.053(3) 0.042(3) -0.003(3) 0.010(3) -0.001(2)
C19 0.053(4) 0.080(5) 0.039(3) -0.007(3) 0.002(3) -0.007(3)
C15 0.051(3) 0.063(4) 0.048(3) -0.003(3) 0.008(3) -0.000(3)
C18 0.050(3) 0.080(4) 0.047(3) -0.013(3) 0.012(3) -0.006(3)
C16 0.052(4) 0.065(4) 0.042(3) -0.001(3) 0.004(3) 0.000(3)
C2 0.052(3) 0.057(4) 0.068(4) 0.002(3) 0.016(3) -0.006(3)
C3 0.055(3) 0.055(4) 0.059(4) -0.002(3) 0.010(3) -0.005(3)
C9 0.075(4) 0.053(3) 0.059(4) -0.007(3) 0.030(3) -0.000(3)
C7 0.069(4) 0.062(4) 0.076(5) -0.011(3) 0.037(4) -0.016(4)
C6 0.079(5) 0.064(4) 0.055(4) 0.008(4) 0.023(3) 0.005(3)
C5 0.075(4) 0.064(4) 0.061(4) 0.015(3) 0.027(3) 0.006(3)

loop_
_atom_type_symbol
_atom_type_scat_dispersion_real
_atom_type_scat_dispersion_imag
_atom_type_scat_Cromer_Mann_a1
_atom_type_scat_Cromer_Mann_a2
_atom_type_scat_Cromer_Mann_a3
_atom_type_scat_Cromer_Mann_a4
_atom_type_scat_Cromer_Mann_b1
_atom_type_scat_Cromer_Mann_b2
_atom_type_scat_Cromer_Mann_b3
_atom_type_scat_Cromer_Mann_b4
_atom_type_scat_Cromer_Mann_c
_atom_type_scat_source
_atom_type_scat_dispersion_source
H 0.00000 0.00000 0.49300 0.32291 0.14019 0.04081 10.51090 26.12570 3.14236 57.79970 0.0030380000826 'International Tables Volume C Table 6.1.1.4 (pp. 500-502)' 'Henke, Gullikson and Davis, At. Data and Nucl. Data Tables, 1993, 54, 2'
C 0.00347 0.00161 2.31000 1.02000 1.58860 0.86500 20.84390 10.20750 0.56870 51.65120 0.215599998832 'International Tables Volume C Table 6.1.1.4 (pp. 500-502)' 'Henke, Gullikson and Davis, At. Data and Nucl. Data Tables, 1993, 54, 2'
Zn 0.31207 1.46666 14.07430 7.03180 5.16520 2.41000 3.26550 0.23330 10.31630 58.70970 1.30410003662 'International Tables Volume C Table 6.1.1.4 (pp. 500-502)' 'Henke, Gullikson and Davis, At. Data and Nucl. Data Tables, 1993, 54, 2'
O 0.01158 0.00611 3.04850 2.28680 1.54630 0.86700 13.27710 5.70110 0.32390 32.90890 0.250800013542 'International Tables Volume C Table 6.1.1.4 (pp. 500-502)' 'Henke, Gullikson and Davis, At. Data and Nucl. Data Tables, 1993, 54, 2'
N 0.00653 0.00323 12.21260 3.13220 2.01250 1.16630 0.00570 9.89330 28.99750 0.58260 -11.5290002823 'International Tables Volume C Table 6.1.1.4 (pp. 500-502)' 'Henke, Gullikson and Davis, At. Data and Nucl. Data Tables, 1993, 54, 2'

loop_
_geom_angle_atom_site_label_1
_geom_angle_atom_site_label_2
_geom_angle_atom_site_label_3
_geom_angle
_geom_angle_site_symmetry_1
_geom_angle_site_symmetry_3
N1 Zn1 O1 90.3(2) . 3_666
N1 Zn1 O1 88.6(2) . .
N4 Zn1 O1 87.9(2) 1_554 3_666
N4 Zn1 O1 89.7(2) 1_554 .
N4 Zn1 N1 177.84(19) 1_554 .
C8 O1 Zn1 152.0(5) . 3_666
C8 O1 Zn1 98.1(4) . .
C22 N3 C17 128.0(5) . .
C20 N3 C17 125.7(5) . .
C20 N3 C22 106.3(5) . .
C11 N2 C14 126.1(6) . .
C13 N2 C14 127.0(5) . .
C13 N2 C11 106.9(5) . .
C12 N1 Zn1 130.8(4) . .
C11 N1 Zn1 122.9(4) . .
C11 N1 C12 106.3(5) . .
C21 N4 Zn1 129.2(4) . 1_556
C20 N4 Zn1 125.2(4) . 1_556
C20 N4 C21 105.6(5) . .
O2 C8 O1 120.2(6) . .
C7 C8 O1 117.6(6) . .
C7 C8 O2 122.1(6) . .
O4 C10 O3 122.4(6) . .
C9 C10 O3 119.1(6) . .
C9 C10 O4 118.5(6) . .
C19 C14 N2 120.4(6) . .
C15 C14 N2 120.2(6) . .
C15 C14 C19 119.5(6) . .
C13 C12 N1 110.2(6) . .
H12 C12 N1 124.9(4) . .
H12 C12 C13 124.9(4) . .
C18 C17 N3 120.4(6) . .
C16 C17 N3 121.0(6) . .
C16 C17 C18 118.6(6) . .
N1 C11 N2 111.3(6) . .
H11 C11 N2 124.4(4) . .
H11 C11 N1 124.4(4) . .
C12 C13 N2 105.3(5) . .
H13 C13 N2 127.4(3) . .
H13 C13 C12 127.4(4) . .
C21 C22 N3 106.6(6) . .
H22 C22 N3 126.7(3) . .
H22 C22 C21 126.7(4) . .
C7 C1 C2 119.9(6) . .
C6 C1 C2 117.6(6) . .
C6 C1 C7 122.5(7) . .
C22 C21 N4 109.9(6) . .
H21 C21 N4 125.0(3) . .
H21 C21 C22 125.0(4) . .
C9 C4 C3 120.7(6) . .
C5 C4 C3 117.7(6) . .
C5 C4 C9 121.4(6) . .
N4 C20 N3 111.6(6) . .
H20 C20 N3 124.2(4) . .
H20 C20 N4 124.2(4) . .
C18 C19 C14 120.8(6) . .
H19 C19 C14 119.6(4) . .
H19 C19 C18 119.6(4) . .
C16 C15 C14 119.7(6) . .
H15 C15 C14 120.2(4) . .
H15 C15 C16 120.2(4) . .
C19 C18 C17 120.2(6) . .
H18 C18 C17 119.9(4) . .
H18 C18 C19 119.9(4) . .
C15 C16 C17 121.1(6) . .
H16 C16 C17 119.4(4) . .
H16 C16 C15 119.4(4) . .
C3 C2 C1 121.4(6) . .
H2 C2 C1 119.3(4) . .
H2 C2 C3 119.3(4) . .
C2 C3 C4 120.9(7) . .
H3 C3 C4 119.6(4) . .
H3 C3 C2 119.6(4) . .
C4 C9 C10 118.1(5) . .
H9a C9 C10 107.8(4) . .
H9a C9 C4 107.8(4) . .
H9b C9 C10 107.8(4) . .
H9b C9 C4 107.8(4) . .
H9b C9 H9a 107.1 . .
C1 C7 C8 113.0(6) . .
H7a C7 C8 109.0(4) . .
H7a C7 C1 109.0(4) . .
H7b C7 C8 109.0(4) . .
H7b C7 C1 109.0(4) . .
H7b C7 H7a 107.8 . .
C5 C6 C1 121.3(7) . .
H6 C6 C1 119.3(4) . .
H6 C6 C5 119.3(4) . .
C6 C5 C4 121.1(7) . .
H5 C5 C4 119.4(4) . .
H5 C5 C6 119.4(4) . .

loop_
_geom_bond_atom_site_label_1
_geom_bond_atom_site_label_2
_geom_bond_distance
_geom_bond_site_symmetry_2
Zn1 O1 2.363(5) .
Zn1 O1 2.350(5) 3_666
Zn1 N1 2.297(5) .
Zn1 N4 2.291(5) 1_554
O3 C10 1.258(8) .
O4 C10 1.252(8) .
O1 C8 1.242(7) .
N3 C17 1.413(8) .
N3 C22 1.380(8) .
N3 C20 1.342(8) .
N2 C14 1.417(8) .
N2 C11 1.354(8) .
N2 C13 1.395(8) .
N1 C12 1.363(8) .
N1 C11 1.322(8) .
N4 C21 1.367(8) .
N4 C20 1.317(8) .
O2 C8 1.261(8) .
C8 C7 1.532(9) .
C10 C9 1.519(9) .
C14 C19 1.372(10) .
C14 C15 1.388(9) .
C12 C13 1.369(9) .
C12 H12 0.9300 .
C17 C18 1.397(9) .
C17 C16 1.374(10) .
C11 H11 0.9300 .
C13 H13 0.9300 .
C22 C21 1.339(9) .
C22 H22 0.9300 .
C1 C2 1.379(10) .
C1 C7 1.516(9) .
C1 C6 1.384(10) .
C21 H21 0.9300 .
C4 C3 1.385(9) .
C4 C9 1.491(9) .
C4 C5 1.384(9) .
C20 H20 0.9300 .
C19 C18 1.382(10) .
C19 H19 0.9300 .
C15 C16 1.389(9) .
C15 H15 0.9300 .
C18 H18 0.9300 .
C16 H16 0.9300 .
C2 C3 1.394(10) .
C2 H2 0.9300 .
C3 H3 0.9300 .
C9 H9a 0.9700 .
C9 H9b 0.9700 .
C7 H7a 0.9700 .
C7 H7b 0.9700 .
C6 C5 1.388(10) .
C6 H6 0.9300 .
C5 H5 0.9300 .
